data_4025864
loop_
_publ_author_name
'Larissa B. Krasnova'
'Jason E. Hein'
'Valery V. Fokin'

_publ_section_title
;
 Synthesis of 7-Aza-5-deazapurine Analogues via Copper(I)-Catalyzed
 Hydroamination of Alkynes and 1-Iodoalkynes
;
_journal_name_full 'Journal of Organic Chemistry'
_journal_page_first 8662
_journal_page_last 8665
_journal_paper_doi 10.1021/jo1016376
_journal_volume 75
_journal_year 2010
_chemical_formula_sum 'C14 H18 I N5 O5 S'
_chemical_formula_weight 495.29
_chemical_name_systematic
;
 ?
;
_space_group_IT_number 14
_symmetry_cell_setting monoclinic
_symmetry_space_group_name_Hall '-P 2ybc'
_symmetry_space_group_name_H-M 'P 1 21/c 1'
_atom_sites_solution_hydrogens geom
_atom_sites_solution_primary direct
_atom_sites_solution_secondary difmap
_audit_creation_method SHELXL-97
_cell_angle_alpha 90.00
_cell_angle_beta 92.485(7)
_cell_angle_gamma 90.00
_cell_formula_units_Z 4
_cell_length_a 5.5727(12)
_cell_length_b 13.436(3)
_cell_length_c 23.627(5)
_cell_measurement_reflns_used 3924
_cell_measurement_temperature 100(2)
_cell_measurement_theta_max 27.20
_cell_measurement_theta_min 2.28
_cell_volume 1767.4(7)
_computing_cell_refinement 'Bruker SMART'
_computing_data_collection 'Bruker SMART'
_computing_data_reduction 'Bruker SAINT'
_computing_molecular_graphics 'Bruker SHELXTL'
_computing_publication_material 'Bruker SHELXTL'
_computing_structure_refinement 'SHELXL-97 (Sheldrick, 1997)'
_computing_structure_solution 'SHELXS-97 (Sheldrick, 1990)'
_diffrn_ambient_temperature 100(2)
_diffrn_measured_fraction_theta_full 0.971
_diffrn_measured_fraction_theta_max 0.896
_diffrn_measurement_device_type 'CCD area detector'
_diffrn_measurement_method 'phi and omega scans'
_diffrn_radiation_monochromator graphite
_diffrn_radiation_source 'fine-focus sealed tube'
_diffrn_radiation_type MoK\a
_diffrn_radiation_wavelength 0.71073
_diffrn_reflns_av_R_equivalents 0.0536
_diffrn_reflns_av_sigmaI/netI 0.0853
_diffrn_reflns_limit_h_max 7
_diffrn_reflns_limit_h_min -7
_diffrn_reflns_limit_k_max 16
_diffrn_reflns_limit_k_min -13
_diffrn_reflns_limit_l_max 29
_diffrn_reflns_limit_l_min -29
_diffrn_reflns_number 10117
_diffrn_reflns_theta_full 25.00
_diffrn_reflns_theta_max 28.09
_diffrn_reflns_theta_min 1.73
_exptl_absorpt_coefficient_mu 1.968
_exptl_absorpt_correction_T_max 0.9080
_exptl_absorpt_correction_T_min 0.7567
_exptl_absorpt_correction_type multi-scan
_exptl_absorpt_process_details sadabs
_exptl_crystal_colour colorless
_exptl_crystal_density_diffrn 1.861
_exptl_crystal_density_method 'not measured'
_exptl_crystal_description block
_exptl_crystal_F_000 984
_exptl_crystal_size_max 0.15
_exptl_crystal_size_mid 0.10
_exptl_crystal_size_min 0.05
_refine_diff_density_max 0.660
_refine_diff_density_min -0.723
_refine_diff_density_rms 0.150
_refine_ls_extinction_method none
_refine_ls_goodness_of_fit_ref 1.003
_refine_ls_hydrogen_treatment constr
_refine_ls_matrix_type full
_refine_ls_number_parameters 236
_refine_ls_number_reflns 3862
_refine_ls_number_restraints 0
_refine_ls_restrained_S_all 1.003
_refine_ls_R_factor_all 0.0757
_refine_ls_R_factor_gt 0.0450
_refine_ls_shift/su_max 0.001
_refine_ls_shift/su_mean 0.000
_refine_ls_structure_factor_coef Fsqd
_refine_ls_weighting_details 'calc w=1/[\s^2^(Fo^2^)+(0.0290P)^2^+0.0000P] where P=(Fo^2^+2Fc^2^)/3'
_refine_ls_weighting_scheme calc
_refine_ls_wR_factor_gt 0.0768
_refine_ls_wR_factor_ref 0.0870
_reflns_number_gt 2733
_reflns_number_total 3862
_reflns_threshold_expression >2sigma(I)
_cod_data_source_file jo1016376_si_003.cif
_cod_data_source_block sharp30
_cod_depositor_comments
;
The following automatic conversions were performed:

'_symmetry_cell_setting' value 'Monoclinic' changed to 'monoclinic'
according to the built-in table from CIF Core dictionary named
'cif_core.dic' version 2.4.1 from 2010-06-29.

Automatic conversion script
Id: cif_fix_values 1646 2011-03-28 12:23:43Z adriana 
;
_cod_database_code 4025864

loop_
_symmetry_equiv_pos_as_xyz
'x, y, z'
'-x, y+1/2, -z+1/2'
'-x, -y, -z'
'x, -y-1/2, z-1/2'

loop_
_atom_site_label
_atom_site_type_symbol
_atom_site_fract_x
_atom_site_fract_y
_atom_site_fract_z
_atom_site_U_iso_or_equiv
_atom_site_adp_type
_atom_site_occupancy
_atom_site_symmetry_multiplicity
_atom_site_calc_flag
_atom_site_refinement_flags
_atom_site_disorder_assembly
_atom_site_disorder_group
I1 I -0.60231(5) 0.27848(3) 0.465879(14) 0.02173(11) Uani 1 1 d . . .
S1 S 0.0889(2) 0.59864(9) 0.40038(5) 0.0159(3) Uani 1 1 d . . .
O1 O 0.3415(5) 0.6077(2) 0.39399(13) 0.0198(8) Uani 1 1 d . . .
O2 O -0.0153(5) 0.6251(2) 0.45279(13) 0.0213(8) Uani 1 1 d . . .
O3 O -0.0949(6) 0.1789(2) 0.30771(13) 0.0217(8) Uani 1 1 d . . .
O4 O 0.8839(5) 0.4323(2) 0.13532(13) 0.0192(8) Uani 1 1 d . . .
O5 O 0.5515(5) 0.4900(2) 0.08390(13) 0.0192(8) Uani 1 1 d . . .
N1 N 0.0131(7) 0.4798(3) 0.39062(16) 0.0153(9) Uani 1 1 d . . .
N2 N -0.0345(6) 0.3325(3) 0.34818(15) 0.0139(9) Uani 1 1 d . . .
N3 N 0.2080(7) 0.2756(3) 0.27498(16) 0.0160(9) Uani 1 1 d . . .
N4 N 0.2727(6) 0.4391(3) 0.31713(16) 0.0155(9) Uani 1 1 d . . .
N5 N 0.5155(7) 0.3788(3) 0.24854(15) 0.0158(9) Uani 1 1 d . . .
C1 C -0.3582(8) 0.2581(4) 0.4020(2) 0.0212(12) Uani 1 1 d . . .
H1B H -0.3508 0.1967 0.3823 0.025 Uiso 1 1 calc R . .
C2 C -0.2131(7) 0.3333(4) 0.38959(19) 0.0158(11) Uani 1 1 d . . .
C3 C -0.2031(8) 0.4351(4) 0.4167(2) 0.0183(11) Uani 1 1 d . . .
H3A H -0.3502 0.4740 0.4071 0.022 Uiso 1 1 calc R . .
H3B H -0.1806 0.4304 0.4584 0.022 Uiso 1 1 calc R . .
C4 C 0.0973(8) 0.4181(4) 0.34914(19) 0.0149(11) Uani 1 1 d . . .
C5 C 0.0233(9) 0.2555(4) 0.3090(2) 0.0189(12) Uani 1 1 d . . .
C6 C 0.3233(8) 0.3626(4) 0.28095(19) 0.0142(10) Uani 1 1 d . . .
C7 C 0.5848(8) 0.3073(4) 0.20551(19) 0.0186(11) Uani 1 1 d . . .
H7B H 0.5043 0.2428 0.2116 0.022 Uiso 1 1 calc R . .
H7C H 0.7606 0.2964 0.2084 0.022 Uiso 1 1 calc R . .
C8 C 0.5116(8) 0.3479(3) 0.14642(18) 0.0170(11) Uani 1 1 d . . .
H8A H 0.5617 0.3005 0.1171 0.020 Uiso 1 1 calc R . .
H8B H 0.3348 0.3550 0.1428 0.020 Uiso 1 1 calc R . .
C9 C 0.6282(8) 0.4473(4) 0.13753(18) 0.0155(11) Uani 1 1 d . . .
C10 C 0.5720(8) 0.5203(4) 0.18397(19) 0.0187(11) Uani 1 1 d . . .
H10A H 0.3993 0.5377 0.1809 0.022 Uiso 1 1 calc R . .
H10B H 0.6656 0.5821 0.1790 0.022 Uiso 1 1 calc R . .
C11 C 0.6322(8) 0.4770(3) 0.24291(19) 0.0177(11) Uani 1 1 d . . .
H11A H 0.8084 0.4696 0.2485 0.021 Uiso 1 1 calc R . .
H11B H 0.5756 0.5228 0.2723 0.021 Uiso 1 1 calc R . .
C12 C 0.7511(8) 0.4857(4) 0.04748(19) 0.0177(11) Uani 1 1 d . . .
H12A H 0.7494 0.5424 0.0207 0.021 Uiso 1 1 calc R . .
H12B H 0.7523 0.4226 0.0259 0.021 Uiso 1 1 calc R . .
C13 C 0.9608(8) 0.4919(4) 0.0896(2) 0.0263(13) Uani 1 1 d . . .
H13A H 1.1083 0.4645 0.0736 0.032 Uiso 1 1 calc R . .
H13B H 0.9910 0.5614 0.1018 0.032 Uiso 1 1 calc R . .
C14 C -0.0659(8) 0.6605(4) 0.34505(19) 0.0206(11) Uani 1 1 d . . .
H14A H -0.0398 0.7324 0.3489 0.031 Uiso 1 1 calc R . .
H14B H -0.2379 0.6461 0.3464 0.031 Uiso 1 1 calc R . .
H14C H -0.0068 0.6379 0.3088 0.031 Uiso 1 1 calc R . .

loop_
_atom_site_aniso_label
_atom_site_aniso_U_11
_atom_site_aniso_U_22
_atom_site_aniso_U_33
_atom_site_aniso_U_23
_atom_site_aniso_U_13
_atom_site_aniso_U_12
I1 0.01763(17) 0.0257(2) 0.02240(18) 0.00264(16) 0.00660(11) -0.00090(16)
S1 0.0164(6) 0.0143(7) 0.0172(7) -0.0011(5) 0.0040(5) 0.0008(5)
O1 0.0160(18) 0.016(2) 0.027(2) -0.0021(15) 0.0039(14) 0.0001(14)
O2 0.0222(19) 0.028(2) 0.0148(18) -0.0045(15) 0.0092(13) -0.0006(15)
O3 0.025(2) 0.016(2) 0.024(2) -0.0036(16) 0.0042(14) -0.0048(16)
O4 0.0084(16) 0.032(2) 0.0170(18) 0.0066(16) 0.0037(12) -0.0012(15)
O5 0.0120(17) 0.027(2) 0.0187(19) 0.0070(15) 0.0048(13) 0.0013(15)
N1 0.018(2) 0.011(2) 0.017(2) -0.0018(17) 0.0067(15) -0.0021(17)
N2 0.016(2) 0.011(2) 0.015(2) -0.0005(17) 0.0023(15) -0.0005(17)
N3 0.017(2) 0.013(2) 0.018(2) -0.0009(18) 0.0045(15) -0.0032(18)
N4 0.016(2) 0.014(2) 0.017(2) -0.0005(18) 0.0057(16) 0.0012(17)
N5 0.021(2) 0.017(2) 0.010(2) -0.0034(17) 0.0068(15) 0.0018(18)
C1 0.016(3) 0.028(3) 0.020(3) -0.002(2) 0.0093(19) 0.003(2)
C2 0.010(2) 0.017(3) 0.021(3) 0.003(2) 0.0024(18) 0.005(2)
C3 0.017(3) 0.018(3) 0.020(3) 0.001(2) 0.0064(19) -0.003(2)
C4 0.019(3) 0.013(3) 0.012(3) 0.000(2) -0.0041(19) 0.001(2)
C5 0.019(3) 0.022(3) 0.016(3) 0.001(2) -0.004(2) 0.005(2)
C6 0.011(2) 0.017(3) 0.015(3) 0.004(2) 0.0031(17) 0.004(2)
C7 0.016(3) 0.018(3) 0.022(3) -0.004(2) 0.0035(19) 0.001(2)
C8 0.015(2) 0.017(3) 0.019(3) -0.002(2) 0.0020(18) 0.001(2)
C9 0.016(2) 0.020(3) 0.011(2) 0.004(2) 0.0021(18) 0.006(2)
C10 0.014(2) 0.019(3) 0.024(3) 0.004(2) 0.0030(19) -0.005(2)
C11 0.019(3) 0.017(3) 0.017(3) -0.002(2) 0.0063(19) -0.004(2)
C12 0.019(3) 0.017(3) 0.017(3) 0.000(2) 0.0055(19) 0.000(2)
C13 0.015(3) 0.041(4) 0.023(3) 0.000(3) 0.007(2) 0.001(2)
C14 0.019(3) 0.019(3) 0.023(3) 0.006(2) 0.0005(19) 0.001(2)

loop_
_atom_type_symbol
_atom_type_description
_atom_type_scat_dispersion_real
_atom_type_scat_dispersion_imag
_atom_type_scat_source
C C 0.0033 0.0016 'International Tables Vol C Tables 4.2.6.8 and 6.1.1.4'
H H 0.0000 0.0000 'International Tables Vol C Tables 4.2.6.8 and 6.1.1.4'
N N 0.0061 0.0033 'International Tables Vol C Tables 4.2.6.8 and 6.1.1.4'
O O 0.0106 0.0060 'International Tables Vol C Tables 4.2.6.8 and 6.1.1.4'
S S 0.1246 0.1234 'International Tables Vol C Tables 4.2.6.8 and 6.1.1.4'
I I -0.4742 1.8119 'International Tables Vol C Tables 4.2.6.8 and 6.1.1.4'

loop_
_geom_angle_atom_site_label_1
_geom_angle_atom_site_label_2
_geom_angle_atom_site_label_3
_geom_angle
_geom_angle_site_symmetry_1
_geom_angle_site_symmetry_3
_geom_angle_publ_flag
O1 S1 O2 120.55(18) . . ?
O1 S1 N1 108.2(2) . . ?
O2 S1 N1 104.3(2) . . ?
O1 S1 C14 109.7(2) . . ?
O2 S1 C14 108.8(2) . . ?
N1 S1 C14 103.8(2) . . ?
C13 O4 C9 106.2(3) . . ?
C12 O5 C9 107.6(3) . . ?
C4 N1 C3 110.7(4) . . ?
C4 N1 S1 125.6(3) . . ?
C3 N1 S1 122.0(3) . . ?
C4 N2 C2 111.9(4) . . ?
C4 N2 C5 118.9(4) . . ?
C2 N2 C5 129.2(4) . . ?
C6 N3 C5 118.8(4) . . ?
C4 N4 C6 112.4(4) . . ?
C6 N5 C7 121.6(4) . . ?
C6 N5 C11 123.6(4) . . ?
C7 N5 C11 113.1(4) . . ?
C2 C1 I1 118.6(4) . . ?
C2 C1 H1B 120.7 . . ?
I1 C1 H1B 120.7 . . ?
C1 C2 N2 126.3(4) . . ?
C1 C2 C3 127.1(4) . . ?
N2 C2 C3 106.5(4) . . ?
N1 C3 C2 101.7(4) . . ?
N1 C3 H3A 111.4 . . ?
C2 C3 H3A 111.4 . . ?
N1 C3 H3B 111.4 . . ?
C2 C3 H3B 111.4 . . ?
H3A C3 H3B 109.3 . . ?
N4 C4 N2 126.5(4) . . ?
N4 C4 N1 124.9(4) . . ?
N2 C4 N1 108.6(4) . . ?
O3 C5 N3 124.9(5) . . ?
O3 C5 N2 119.2(5) . . ?
N3 C5 N2 115.8(4) . . ?
N3 C6 N5 117.8(4) . . ?
N3 C6 N4 127.5(4) . . ?
N5 C6 N4 114.7(4) . . ?
N5 C7 C8 109.3(4) . . ?
N5 C7 H7B 109.8 . . ?
C8 C7 H7B 109.8 . . ?
N5 C7 H7C 109.8 . . ?
C8 C7 H7C 109.8 . . ?
H7B C7 H7C 108.3 . . ?
C9 C8 C7 110.0(4) . . ?
C9 C8 H8A 109.7 . . ?
C7 C8 H8A 109.7 . . ?
C9 C8 H8B 109.7 . . ?
C7 C8 H8B 109.7 . . ?
H8A C8 H8B 108.2 . . ?
O5 C9 O4 106.3(3) . . ?
O5 C9 C8 111.3(3) . . ?
O4 C9 C8 108.3(4) . . ?
O5 C9 C10 108.4(4) . . ?
O4 C9 C10 110.6(3) . . ?
C8 C9 C10 111.7(4) . . ?
C9 C10 C11 111.6(4) . . ?
C9 C10 H10A 109.3 . . ?
C11 C10 H10A 109.3 . . ?
C9 C10 H10B 109.3 . . ?
C11 C10 H10B 109.3 . . ?
H10A C10 H10B 108.0 . . ?
N5 C11 C10 109.9(3) . . ?
N5 C11 H11A 109.7 . . ?
C10 C11 H11A 109.7 . . ?
N5 C11 H11B 109.7 . . ?
C10 C11 H11B 109.7 . . ?
H11A C11 H11B 108.2 . . ?
O5 C12 C13 101.6(4) . . ?
O5 C12 H12A 111.4 . . ?
C13 C12 H12A 111.4 . . ?
O5 C12 H12B 111.4 . . ?
C13 C12 H12B 111.4 . . ?
H12A C12 H12B 109.3 . . ?
O4 C13 C12 102.7(4) . . ?
O4 C13 H13A 111.2 . . ?
C12 C13 H13A 111.2 . . ?
O4 C13 H13B 111.2 . . ?
C12 C13 H13B 111.2 . . ?
H13A C13 H13B 109.1 . . ?
S1 C14 H14A 109.5 . . ?
S1 C14 H14B 109.5 . . ?
H14A C14 H14B 109.5 . . ?
S1 C14 H14C 109.5 . . ?
H14A C14 H14C 109.5 . . ?
H14B C14 H14C 109.5 . . ?

loop_
_geom_bond_atom_site_label_1
_geom_bond_atom_site_label_2
_geom_bond_distance
_geom_bond_site_symmetry_2
_geom_bond_publ_flag
I1 C1 2.094(5) . ?
S1 O1 1.427(3) . ?
S1 O2 1.435(3) . ?
S1 N1 1.665(4) . ?
S1 C14 1.746(4) . ?
O3 C5 1.222(5) . ?
O4 C13 1.426(5) . ?
O4 C9 1.442(5) . ?
O5 C12 1.437(5) . ?
O5 C9 1.440(5) . ?
N1 C4 1.382(6) . ?
N1 C3 1.503(6) . ?
N2 C4 1.364(6) . ?
N2 C2 1.425(6) . ?
N2 C5 1.434(6) . ?
N3 C6 1.339(5) . ?
N3 C5 1.360(6) . ?
N4 C4 1.293(6) . ?
N4 C6 1.373(6) . ?
N5 C6 1.361(6) . ?
N5 C7 1.463(6) . ?
N5 C11 1.479(6) . ?
C1 C2 1.335(6) . ?
C1 H1B 0.9500 . ?
C2 C3 1.510(6) . ?
C3 H3A 0.9900 . ?
C3 H3B 0.9900 . ?
C7 C8 1.537(6) . ?
C7 H7B 0.9900 . ?
C7 H7C 0.9900 . ?
C8 C9 1.503(6) . ?
C8 H8A 0.9900 . ?
C8 H8B 0.9900 . ?
C9 C10 1.515(6) . ?
C10 C11 1.533(6) . ?
C10 H10A 0.9900 . ?
C10 H10B 0.9900 . ?
C11 H11A 0.9900 . ?
C11 H11B 0.9900 . ?
C12 C13 1.504(6) . ?
C12 H12A 0.9900 . ?
C12 H12B 0.9900 . ?
C13 H13A 0.9900 . ?
C13 H13B 0.9900 . ?
C14 H14A 0.9800 . ?
C14 H14B 0.9800 . ?
C14 H14C 0.9800 . ?

loop_
_cod_related_entry_id
_cod_related_entry_database
_cod_related_entry_code
1 ChemSpider 30659320
